data_7150074
loop_
_publ_author_name
'Gibson, Harry W.'
'Wang, Hong'
'Bonrad, Klaus'
'Jones, Jason W.'
'Slebodnick, Carla'
'Zackharov, Lev N.'
'Rheingold, Arnold L.'
'Habenicht, Bradley'
'Lobue, Peter'
'Ratliff, Amy E.'

_publ_section_title
;
 Regioselective routes to disubstituted dibenzo crown ethers and their
 complexations.
;
_journal_issue 11
_journal_name_full 'Organic &amp; biomolecular chemistry'
_journal_page_first 2114
_journal_page_last 2121
_journal_paper_doi 10.1039/b503072m
_journal_volume 3
_journal_year 2005
_chemical_formula_moiety 'C28 H36 O12'
_chemical_formula_sum 'C28 H36 O12'
_chemical_formula_weight 564.57
_chemical_name_common HW-trans-24C8
_chemical_name_systematic
;
?
;
_space_group_IT_number 14
_symmetry_cell_setting monoclinic
_symmetry_space_group_name_Hall '-P 2ybc'
_symmetry_space_group_name_H-M 'P 1 21/c 1'
_atom_sites_solution_hydrogens geom
_atom_sites_solution_primary direct
_atom_sites_solution_secondary difmap
_audit_creation_method SHELXL-97
_cell_angle_alpha 90.00
_cell_angle_beta 105.243(9)
_cell_angle_gamma 90.00
_cell_formula_units_Z 2
_cell_length_a 13.8926(14)
_cell_length_b 12.4235(11)
_cell_length_c 8.2043(8)
_cell_measurement_reflns_used 2865
_cell_measurement_temperature 100(2)
_cell_measurement_theta_max 23.3
_cell_measurement_theta_min 3.1
_cell_volume 1366.2(2)
_computing_cell_refinement
;
CrysAlis RED, Oxford Diffraction Ltd.,
Version 1.171.10 beta (release 25.09.2003 CrysAlis171 VC++)
(compiled Sep 25 2003,17:01:25)
;
_computing_data_collection
;
CrysAlis CCD, Oxford Diffraction Ltd.,
Version 1.171.10 beta (release 25.09.2003 CrysAlis171 VC++)
(compiled Sep 25 2003,17:01:25)
;
_computing_data_reduction
;
CrysAlis RED, Oxford Diffraction Ltd.,
Version 1.171.10 beta (release 25.09.2003 CrysAlis171 VC++)
(compiled Sep 25 2003,17:01:25)
;
_computing_molecular_graphics 'Bruker SHELXTL'
_computing_publication_material 'Bruker SHELXTL'
_computing_structure_refinement 'SHELXL-97 (Sheldrick, 1997)'
_computing_structure_solution 'SHELXS-97 (Sheldrick, 1990)'
_diffrn_ambient_temperature 100(2)
_diffrn_detector CCD
_diffrn_detector_type 'Oxford Diffraction Sapphire 2 CCD'
_diffrn_measured_fraction_theta_full 0.999
_diffrn_measured_fraction_theta_max 0.999
_diffrn_measurement_device '\k-geometry diffractometer'
_diffrn_measurement_device_type 'Oxford Diffraction Xcalibur2'
_diffrn_measurement_method 'phi and omega scans'
_diffrn_radiation_monochromator graphite
_diffrn_radiation_probe x-ray
_diffrn_radiation_type MoK\a
_diffrn_radiation_wavelength 0.71073
_diffrn_reflns_av_R_equivalents 0.0277
_diffrn_reflns_av_sigmaI/netI 0.0345
_diffrn_reflns_limit_h_max 17
_diffrn_reflns_limit_h_min -18
_diffrn_reflns_limit_k_max 12
_diffrn_reflns_limit_k_min -16
_diffrn_reflns_limit_l_max 10
_diffrn_reflns_limit_l_min -10
_diffrn_reflns_number 8078
_diffrn_reflns_theta_full 27.57
_diffrn_reflns_theta_max 27.57
_diffrn_reflns_theta_min 3.04
_diffrn_source 'fine-focus sealed tube'
_diffrn_source_current 40
_diffrn_source_voltage 50
_diffrn_standards_decay_% <2%
_diffrn_standards_interval_count 50
_diffrn_standards_number 2
_exptl_absorpt_coefficient_mu 0.108
_exptl_absorpt_correction_type none
_exptl_crystal_colour colorless
_exptl_crystal_density_diffrn 1.372
_exptl_crystal_density_method 'not measured'
_exptl_crystal_description 'hexagonal plate'
_exptl_crystal_F_000 600
_exptl_crystal_size_max 0.36
_exptl_crystal_size_mid 0.28
_exptl_crystal_size_min 0.066
_refine_diff_density_max 0.589
_refine_diff_density_min -0.458
_refine_diff_density_rms 0.141
_refine_ls_extinction_method none
_refine_ls_goodness_of_fit_ref 1.139
_refine_ls_hydrogen_treatment constr
_refine_ls_matrix_type full
_refine_ls_number_parameters 182
_refine_ls_number_reflns 3162
_refine_ls_number_restraints 0
_refine_ls_restrained_S_all 1.139
_refine_ls_R_factor_all 0.0845
_refine_ls_R_factor_gt 0.0649
_refine_ls_shift/su_max 0.000
_refine_ls_shift/su_mean 0.000
_refine_ls_structure_factor_coef Fsqd
_refine_ls_weighting_details 'calc w=1/[\s^2^(Fo^2^)+(0.1313P)^2^+0.2020P] where P=(Fo^2^+2Fc^2^)/3'
_refine_ls_weighting_scheme calc
_refine_ls_wR_factor_gt 0.1886
_refine_ls_wR_factor_ref 0.2109
_reflns_number_gt 2411
_reflns_number_total 3162
_reflns_threshold_expression >2sigma(I)
_cod_data_source_file b503072m.txt
_cod_data_source_block cs525
_cod_depositor_comments
;
The following automatic conversions were performed:
'_symmetry_cell_setting' value 'Monoclinic' changed to 'monoclinic'
according to '/home/saulius/struct/CIF-dictionaries/cif_core.dic'
dictionary named 'cif_core.dic' version 2.4.1 from 2010-06-29.

Automatic conversion script
Id: cif_fix_enum 1527 2010-12-29 10:47:43Z saulius 
;
_cod_original_sg_symbol_H-M 'P 21/c'
_cod_database_code 7150074

loop_
_symmetry_equiv_pos_as_xyz
'x, y, z'
'-x, y+1/2, -z+1/2'
'-x, -y, -z'
'x, -y-1/2, z-1/2'

loop_
_atom_site_label
_atom_site_type_symbol
_atom_site_fract_x
_atom_site_fract_y
_atom_site_fract_z
_atom_site_U_iso_or_equiv
_atom_site_adp_type
_atom_site_occupancy
_atom_site_symmetry_multiplicity
_atom_site_calc_flag
_atom_site_refinement_flags
_atom_site_disorder_assembly
_atom_site_disorder_group
O1 O 0.73535(11) 0.79696(12) 0.16967(18) 0.0214(4) Uani 1 1 d . . .
O2 O 0.52104(12) 0.73255(15) 0.1453(2) 0.0324(4) Uani 1 1 d . . .
O3 O 0.33518(11) 0.85119(12) 0.06535(19) 0.0241(4) Uani 1 1 d . . .
O4 O 0.20214(11) 1.02772(12) -0.06483(19) 0.0218(4) Uani 1 1 d . . .
O5 O 1.18478(12) 0.87043(13) 0.5775(2) 0.0263(4) Uani 1 1 d . . .
O6 O 1.16237(12) 1.00899(14) 0.3960(2) 0.0285(4) Uani 1 1 d . . .
C1 C 0.83105(16) 0.82313(17) 0.2463(3) 0.0186(4) Uani 1 1 d . . .
C2 C 0.89459(17) 0.76288(18) 0.3725(3) 0.0228(5) Uani 1 1 d . . .
H2 H 0.8715 0.6980 0.4106 0.027 Uiso 1 1 calc R . .
C3 C 0.99194(16) 0.79735(17) 0.4431(3) 0.0224(5) Uani 1 1 d . . .
H3 H 1.0348 0.7566 0.5307 0.027 Uiso 1 1 calc R . .
C4 C 1.02673(16) 0.89141(17) 0.3857(2) 0.0204(5) Uani 1 1 d . . .
C5 C 0.96295(15) 0.95223(17) 0.2586(3) 0.0191(4) Uani 1 1 d . . .
H5 H 0.9864 1.0164 0.2190 0.023 Uiso 1 1 calc R . .
C6 C 0.86587(15) 0.91864(16) 0.1907(2) 0.0171(4) Uani 1 1 d . . .
C7 C 0.69985(16) 0.69358(16) 0.2086(3) 0.0207(5) Uani 1 1 d . . .
H7A H 0.6980 0.6918 0.3284 0.025 Uiso 1 1 calc R . .
H7B H 0.7455 0.6361 0.1909 0.025 Uiso 1 1 calc R . .
C8 C 0.59711(17) 0.67502(18) 0.0957(3) 0.0248(5) Uani 1 1 d . . .
H8A H 0.5963 0.6964 -0.0209 0.030 Uiso 1 1 calc R . .
H8B H 0.5819 0.5971 0.0944 0.030 Uiso 1 1 calc R . .
C9 C 0.50960(19) 0.8401(2) 0.0853(4) 0.0341(6) Uani 1 1 d . . .
H9A H 0.4910 0.8409 -0.0398 0.041 Uiso 1 1 calc R . .
H9B H 0.5731 0.8800 0.1266 0.041 Uiso 1 1 calc R . .
C10 C 0.42952(19) 0.8917(2) 0.1490(4) 0.0435(7) Uani 1 1 d . . .
H10A H 0.4424 0.8783 0.2718 0.052 Uiso 1 1 calc R . .
H10B H 0.4306 0.9705 0.1314 0.052 Uiso 1 1 calc R . .
C11 C 0.25639(17) 0.88797(18) 0.1329(3) 0.0230(5) Uani 1 1 d . . .
H11A H 0.2813 0.9462 0.2155 0.028 Uiso 1 1 calc R . .
H11B H 0.2333 0.8281 0.1927 0.028 Uiso 1 1 calc R . .
C12 C 0.17084(16) 0.92903(17) -0.0054(3) 0.0217(5) Uani 1 1 d . . .
H12A H 0.1528 0.8760 -0.0984 0.026 Uiso 1 1 calc R . .
H12B H 0.1118 0.9414 0.0384 0.026 Uiso 1 1 calc R . .
C13 C 1.13002(16) 0.93066(17) 0.4522(3) 0.0209(5) Uani 1 1 d . . .
C14 C 1.28889(16) 0.9045(2) 0.6413(3) 0.0280(5) Uani 1 1 d . . .
H14A H 1.3243 0.8923 0.5542 0.042 Uiso 1 1 calc R . .
H14B H 1.3208 0.8628 0.7424 0.042 Uiso 1 1 calc R . .
H14C H 1.2912 0.9812 0.6698 0.042 Uiso 1 1 calc R . .

loop_
_atom_site_aniso_label
_atom_site_aniso_U_11
_atom_site_aniso_U_22
_atom_site_aniso_U_33
_atom_site_aniso_U_23
_atom_site_aniso_U_13
_atom_site_aniso_U_12
O1 0.0201(8) 0.0200(8) 0.0226(8) 0.0025(6) 0.0031(6) 0.0017(6)
O2 0.0219(8) 0.0436(10) 0.0325(9) 0.0133(8) 0.0086(7) 0.0105(7)
O3 0.0197(8) 0.0270(9) 0.0253(8) -0.0032(6) 0.0051(6) 0.0011(6)
O4 0.0209(8) 0.0195(8) 0.0231(8) 0.0033(6) 0.0025(6) 0.0000(6)
O5 0.0192(8) 0.0298(9) 0.0264(8) 0.0034(7) -0.0002(6) 0.0004(6)
O6 0.0237(8) 0.0323(9) 0.0305(9) 0.0039(7) 0.0087(7) -0.0025(7)
C1 0.0206(10) 0.0181(10) 0.0180(9) -0.0016(8) 0.0065(8) 0.0013(8)
C2 0.0251(11) 0.0230(11) 0.0210(10) 0.0043(8) 0.0075(9) 0.0023(9)
C3 0.0215(10) 0.0246(11) 0.0198(10) 0.0031(8) 0.0035(8) 0.0029(8)
C4 0.0206(11) 0.0249(11) 0.0151(9) -0.0018(8) 0.0035(8) 0.0052(8)
C5 0.0216(10) 0.0178(10) 0.0193(10) 0.0007(8) 0.0079(8) 0.0023(8)
C6 0.0189(10) 0.0166(10) 0.0160(9) -0.0020(7) 0.0052(8) 0.0044(8)
C7 0.0227(11) 0.0162(10) 0.0236(10) 0.0036(8) 0.0067(8) 0.0005(8)
C8 0.0224(11) 0.0210(11) 0.0295(11) 0.0039(9) 0.0042(9) 0.0003(9)
C9 0.0244(12) 0.0275(13) 0.0475(15) -0.0019(11) 0.0043(11) -0.0020(10)
C10 0.0241(13) 0.0395(15) 0.0599(18) -0.0198(13) -0.0015(12) 0.0004(11)
C11 0.0244(11) 0.0221(11) 0.0238(10) 0.0026(8) 0.0086(9) 0.0050(8)
C12 0.0226(11) 0.0186(10) 0.0246(10) 0.0027(8) 0.0075(9) 0.0021(8)
C13 0.0195(10) 0.0256(11) 0.0184(9) -0.0026(8) 0.0063(8) 0.0036(8)
C14 0.0177(11) 0.0372(13) 0.0262(11) -0.0012(10) 0.0006(9) 0.0002(9)

loop_
_atom_type_symbol
_atom_type_description
_atom_type_scat_dispersion_real
_atom_type_scat_dispersion_imag
_atom_type_scat_source
C C 0.0033 0.0016 'International Tables Vol C Tables 4.2.6.8 and 6.1.1.4'
H H 0.0000 0.0000 'International Tables Vol C Tables 4.2.6.8 and 6.1.1.4'
O O 0.0106 0.0060 'International Tables Vol C Tables 4.2.6.8 and 6.1.1.4'

loop_
_geom_angle_atom_site_label_1
_geom_angle_atom_site_label_2
_geom_angle_atom_site_label_3
_geom_angle
_geom_angle_site_symmetry_1
_geom_angle_site_symmetry_3
_geom_angle_publ_flag
C1 O1 C7 117.59(16) . . ?
C9 O2 C8 113.46(18) . . ?
C10 O3 C11 114.13(18) . . ?
C6 O4 C12 117.49(16) 3_675 . ?
C13 O5 C14 114.94(18) . . ?
O1 C1 C2 124.82(19) . . ?
O1 C1 C6 115.69(18) . . ?
C2 C1 C6 119.5(2) . . ?
C1 C2 C3 120.1(2) . . ?
C2 C3 C4 120.2(2) . . ?
C3 C4 C5 119.8(2) . . ?
C3 C4 C13 122.81(19) . . ?
C5 C4 C13 117.4(2) . . ?
C6 C5 C4 119.8(2) . . ?
O4 C6 C5 124.18(19) 3_675 . ?
O4 C6 C1 115.26(18) 3_675 . ?
C5 C6 C1 120.55(19) . . ?
O1 C7 C8 108.99(17) . . ?
O2 C8 C7 113.83(19) . . ?
O2 C9 C10 108.0(2) . . ?
O3 C10 C9 111.2(2) . . ?
O3 C11 C12 110.60(17) . . ?
O4 C12 C11 107.35(17) . . ?
O6 C13 O5 123.3(2) . . ?
O6 C13 C4 123.1(2) . . ?
O5 C13 C4 113.60(19) . . ?

loop_
_geom_bond_atom_site_label_1
_geom_bond_atom_site_label_2
_geom_bond_distance
_geom_bond_site_symmetry_2
_geom_bond_publ_flag
O1 C1 1.352(3) . ?
O1 C7 1.441(2) . ?
O2 C9 1.419(3) . ?
O2 C8 1.421(3) . ?
O3 C10 1.403(3) . ?
O3 C11 1.426(3) . ?
O4 C6 1.375(2) 3_675 ?
O4 C12 1.429(3) . ?
O5 C13 1.336(3) . ?
O5 C14 1.465(3) . ?
O6 C13 1.213(3) . ?
C1 C2 1.390(3) . ?
C1 C6 1.402(3) . ?
C2 C3 1.391(3) . ?
C3 C4 1.393(3) . ?
C4 C5 1.399(3) . ?
C4 C13 1.477(3) . ?
C5 C6 1.381(3) . ?
C6 O4 1.375(2) 3_675 ?
C7 C8 1.501(3) . ?
C9 C10 1.492(4) . ?
C11 C12 1.500(3) . ?

loop_
_geom_torsion_atom_site_label_1
_geom_torsion_atom_site_label_2
_geom_torsion_atom_site_label_3
_geom_torsion_atom_site_label_4
_geom_torsion
_geom_torsion_site_symmetry_1
_geom_torsion_site_symmetry_2
_geom_torsion_site_symmetry_3
_geom_torsion_site_symmetry_4
_geom_torsion_publ_flag
C7 O1 C1 C2 -7.0(3) . . . . ?
C7 O1 C1 C6 173.04(17) . . . . ?
O1 C1 C2 C3 -179.90(19) . . . . ?
C6 C1 C2 C3 0.1(3) . . . . ?
C1 C2 C3 C4 -1.1(3) . . . . ?
C2 C3 C4 C5 1.0(3) . . . . ?
C2 C3 C4 C13 -178.26(19) . . . . ?
C3 C4 C5 C6 0.0(3) . . . . ?
C13 C4 C5 C6 179.34(18) . . . . ?
C4 C5 C6 O4 -179.53(18) . . . 3_675 ?
C4 C5 C6 C1 -1.0(3) . . . . ?
O1 C1 C6 O4 -0.4(3) . . . 3_675 ?
C2 C1 C6 O4 179.60(17) . . . 3_675 ?
O1 C1 C6 C5 -179.05(17) . . . . ?
C2 C1 C6 C5 1.0(3) . . . . ?
C1 O1 C7 C8 -173.17(17) . . . . ?
C9 O2 C8 C7 83.9(2) . . . . ?
O1 C7 C8 O2 -77.1(2) . . . . ?
C8 O2 C9 C10 -178.8(2) . . . . ?
C11 O3 C10 C9 173.3(2) . . . . ?
O2 C9 C10 O3 -72.0(3) . . . . ?
C10 O3 C11 C12 130.6(2) . . . . ?
C6 O4 C12 C11 -178.68(16) 3_675 . . . ?
O3 C11 C12 O4 -70.6(2) . . . . ?
C14 O5 C13 O6 -1.3(3) . . . . ?
C14 O5 C13 C4 177.47(17) . . . . ?
C3 C4 C13 O6 175.6(2) . . . . ?
C5 C4 C13 O6 -3.7(3) . . . . ?
C3 C4 C13 O5 -3.2(3) . . . . ?
C5 C4 C13 O5 177.54(17) . . . . ?
